data_2233468
loop_
_publ_author_name
'Hemamalini, Madhukar'
'Goh, Jia Hao'
'Fun, Hoong-Kun'

_publ_section_title
;
 Bis(2,3-diaminopyridinium) phthalate dihydrate
;
_journal_coeditor_code HB6574
_journal_issue 2
_journal_name_full 'Acta Crystallographica Section E'
_journal_page_first o402
_journal_paper_doi 10.1107/S1600536811055838
_journal_volume 68
_journal_year 2012
_chemical_formula_iupac '2C5 H8 N3 +, C8 H4 O4 -, 2H2 O'
_chemical_formula_moiety '2(C5 H8 N3 +), (C8 H4 O4 -), 2(H2 O)'
_chemical_formula_sum 'C18 H24 N6 O6'
_chemical_formula_weight 420.43
_chemical_name_common
;
Bis(2,3-Diaminopyridinium) phthalate dihydrate
;
_chemical_name_systematic
;
Bis(2,3-diaminopyridinium) benzene-1,2-dicarboxylate dihydrate
;
_space_group_IT_number 15
_symmetry_cell_setting monoclinic
_symmetry_space_group_name_Hall '-C 2yc'
_symmetry_space_group_name_H-M 'C 1 2/c 1'
_atom_sites_solution_hydrogens geom
_atom_sites_solution_primary direct
_atom_sites_solution_secondary difmap
_audit_creation_method SHELXL-97
_cell_angle_alpha 90.00
_cell_angle_beta 115.194(5)
_cell_angle_gamma 90.00
_cell_formula_units_Z 4
_cell_length_a 15.795(5)
_cell_length_b 13.083(4)
_cell_length_c 11.012(4)
_cell_measurement_reflns_used 3390
_cell_measurement_temperature 100.00(10)
_cell_measurement_theta_max 29.79
_cell_measurement_theta_min 2.80
_cell_volume 2059.1(12)
_computing_cell_refinement 'SAINT (Bruker, 2009)'
_computing_data_collection 'APEX2 (Bruker, 2009)'
_computing_data_reduction 'SAINT (Bruker, 2009)'
_computing_molecular_graphics 'SHELXTL (Sheldrick, 2008)'
_computing_publication_material 'SHELXTL (Sheldrick, 2008) and PLATON (Spek, 2009)'
_computing_structure_refinement 'SHELXTL (Sheldrick, 2008)'
_computing_structure_solution 'SHELXTL (Sheldrick, 2008)'
_diffrn_ambient_temperature 100.00(10)
_diffrn_measured_fraction_theta_full 0.989
_diffrn_measured_fraction_theta_max 0.989
_diffrn_measurement_device_type 'Bruker APEXII DUO CCD'
_diffrn_measurement_method '\f and \w scans'
_diffrn_radiation_monochromator graphite
_diffrn_radiation_source 'fine-focus sealed tube'
_diffrn_radiation_type MoK\a
_diffrn_radiation_wavelength 0.71073
_diffrn_reflns_av_R_equivalents 0.0421
_diffrn_reflns_av_sigmaI/netI 0.0412
_diffrn_reflns_limit_h_max 22
_diffrn_reflns_limit_h_min -22
_diffrn_reflns_limit_k_max 18
_diffrn_reflns_limit_k_min -18
_diffrn_reflns_limit_l_max 14
_diffrn_reflns_limit_l_min -14
_diffrn_reflns_number 10343
_diffrn_reflns_theta_full 29.93
_diffrn_reflns_theta_max 29.93
_diffrn_reflns_theta_min 2.11
_diffrn_standards_number 0
_exptl_absorpt_coefficient_mu 0.104
_exptl_absorpt_correction_T_max 0.9969
_exptl_absorpt_correction_T_min 0.9578
_exptl_absorpt_correction_type multi-scan
_exptl_absorpt_process_details '(SADABS; Bruker, 2009)'
_exptl_crystal_colour brown
_exptl_crystal_density_diffrn 1.356
_exptl_crystal_density_method 'not measured'
_exptl_crystal_description plate
_exptl_crystal_F_000 888
_exptl_crystal_size_max 0.42
_exptl_crystal_size_mid 0.36
_exptl_crystal_size_min 0.03
_refine_diff_density_max 0.334
_refine_diff_density_min -0.255
_refine_ls_extinction_method none
_refine_ls_goodness_of_fit_ref 1.035
_refine_ls_hydrogen_treatment refall
_refine_ls_matrix_type full
_refine_ls_number_parameters 184
_refine_ls_number_reflns 2955
_refine_ls_number_restraints 0
_refine_ls_restrained_S_all 1.035
_refine_ls_R_factor_all 0.0657
_refine_ls_R_factor_gt 0.0426
_refine_ls_shift/su_max_lt 0.001
_refine_ls_shift/su_mean <0.001
_refine_ls_structure_factor_coef Fsqd
_refine_ls_weighting_details 'calc w=1/[\s^2^(Fo^2^)+(0.0653P)^2^+0.7423P] where P=(Fo^2^+2Fc^2^)/3'
_refine_ls_weighting_scheme calc
_refine_ls_wR_factor_gt 0.1111
_refine_ls_wR_factor_ref 0.1250
_reflns_number_gt 2148
_reflns_number_total 2955
_reflns_threshold_expression I>2\s(I)
_cod_data_source_file hb6574.cif
_cod_data_source_block I
_cod_original_cell_volume 2059.2(11)
_cod_original_sg_symbol_H-M 'C 2/c'
_cod_database_code 2233468
_cod_database_fobs_code 2233468

loop_
_symmetry_equiv_pos_as_xyz
'x, y, z'
'-x, y, -z+1/2'
'x+1/2, y+1/2, z'
'-x+1/2, y+1/2, -z+1/2'
'-x, -y, -z'
'x, -y, z-1/2'
'-x+1/2, -y+1/2, -z'
'x+1/2, -y+1/2, z-1/2'

loop_
_atom_site_type_symbol
_atom_site_label
_atom_site_fract_x
_atom_site_fract_y
_atom_site_fract_z
_atom_site_U_iso_or_equiv
_atom_site_adp_type
_atom_site_calc_flag
_atom_site_occupancy
_atom_site_symmetry_multiplicity
N N1 0.23077(8) 0.94380(9) 1.03746(11) 0.0227(3) Uani d 1 1
N N2 0.30262(8) 0.94315(10) 0.89459(13) 0.0256(3) Uani d 1 1
N N3 0.17815(10) 0.78666(11) 0.74285(14) 0.0330(3) Uani d 1 1
C C1 0.23819(9) 0.90400(10) 0.93023(13) 0.0192(3) Uani d 1 1
C C2 0.17516(9) 0.82430(9) 0.85688(13) 0.0210(3) Uani d 1 1
C C3 0.11106(9) 0.79131(11) 0.90331(14) 0.0249(3) Uani d 1 1
C C4 0.10585(11) 0.83570(13) 1.01540(15) 0.0313(3) Uani d 1 1
C C5 0.16621(11) 0.91224(13) 1.08149(15) 0.0310(3) Uani d 1 1
O O1 0.43751(6) 0.07071(7) 0.10193(9) 0.0225(2) Uani d 1 1
O O2 0.32273(6) 0.12167(7) 0.15491(9) 0.0225(2) Uani d 1 1
C C6 0.45346(10) 0.41720(10) 0.20469(14) 0.0242(3) Uani d 1 1
C C7 0.40590(9) 0.32537(10) 0.16012(13) 0.0201(3) Uani d 1 1
C C8 0.45249(8) 0.23274(9) 0.20552(12) 0.0160(2) Uani d 1 1
C C9 0.40094(8) 0.13405(9) 0.15149(12) 0.0168(2) Uani d 1 1
O O1W 0.45043(8) 0.10881(8) 0.86130(12) 0.0315(3) Uani d 1 1
H H1 0.3388(12) 0.3242(12) 0.0959(17) 0.028(4) Uiso d 1 1
H H2 0.0692(11) 0.7346(13) 0.8557(17) 0.026(4) Uiso d 1 1
H H3 0.4209(12) 0.4807(14) 0.1749(17) 0.032(4) Uiso d 1 1
H H4 0.1689(13) 0.9496(15) 1.160(2) 0.043(5) Uiso d 1 1
H H5 0.3138(13) 0.9165(14) 0.8275(19) 0.033(5) Uiso d 1 1
H H6 0.2697(12) 1.0029(15) 1.0806(18) 0.036(5) Uiso d 1 1
H H7 0.3468(13) 0.9879(15) 0.9506(19) 0.039(5) Uiso d 1 1
H H8 0.0557(13) 0.8149(14) 1.044(2) 0.042(5) Uiso d 1 1
H H9 0.1404(14) 0.7328(17) 0.712(2) 0.046(5) Uiso d 1 1
H H10 0.2265(14) 0.7967(14) 0.723(2) 0.040(5) Uiso d 1 1
H H11 0.4555(16) 0.1035(17) 0.950(3) 0.064(7) Uiso d 1 1
H H12 0.4828(16) 0.0542(18) 0.850(2) 0.062(7) Uiso d 1 1

loop_
_atom_site_aniso_label
_atom_site_aniso_U_11
_atom_site_aniso_U_22
_atom_site_aniso_U_33
_atom_site_aniso_U_12
_atom_site_aniso_U_13
_atom_site_aniso_U_23
N1 0.0235(6) 0.0244(6) 0.0181(5) -0.0068(5) 0.0070(4) -0.0020(4)
N2 0.0237(6) 0.0281(6) 0.0260(6) -0.0104(5) 0.0116(5) -0.0096(5)
N3 0.0323(7) 0.0332(7) 0.0364(7) -0.0153(6) 0.0174(6) -0.0188(6)
C1 0.0186(6) 0.0182(6) 0.0175(6) -0.0001(4) 0.0043(5) 0.0016(4)
C2 0.0195(6) 0.0181(6) 0.0197(6) -0.0001(5) 0.0028(5) 0.0004(5)
C3 0.0232(6) 0.0223(6) 0.0224(6) -0.0060(5) 0.0033(5) 0.0024(5)
C4 0.0312(7) 0.0392(8) 0.0237(7) -0.0138(6) 0.0119(6) 0.0001(6)
C5 0.0348(8) 0.0393(8) 0.0223(7) -0.0128(6) 0.0153(6) -0.0043(6)
O1 0.0229(5) 0.0220(5) 0.0222(5) -0.0006(4) 0.0093(4) -0.0059(4)
O2 0.0205(4) 0.0227(5) 0.0253(5) -0.0041(4) 0.0106(4) -0.0029(4)
C6 0.0252(7) 0.0173(6) 0.0297(7) 0.0038(5) 0.0113(6) 0.0033(5)
C7 0.0191(6) 0.0200(6) 0.0196(6) 0.0017(5) 0.0068(5) 0.0022(4)
C8 0.0180(6) 0.0171(6) 0.0140(5) -0.0005(4) 0.0078(4) -0.0002(4)
C9 0.0178(5) 0.0173(6) 0.0124(5) 0.0007(4) 0.0036(4) 0.0006(4)
O1W 0.0361(6) 0.0276(6) 0.0363(6) 0.0102(4) 0.0208(5) 0.0120(4)

loop_
_atom_type_symbol
_atom_type_description
_atom_type_scat_dispersion_real
_atom_type_scat_dispersion_imag
_atom_type_scat_source
C C 0.0033 0.0016 'International Tables Vol C Tables 4.2.6.8 and 6.1.1.4'
H H 0.0000 0.0000 'International Tables Vol C Tables 4.2.6.8 and 6.1.1.4'
N N 0.0061 0.0033 'International Tables Vol C Tables 4.2.6.8 and 6.1.1.4'
O O 0.0106 0.0060 'International Tables Vol C Tables 4.2.6.8 and 6.1.1.4'

loop_
_geom_angle_atom_site_label_1
_geom_angle_atom_site_label_2
_geom_angle_atom_site_label_3
_geom_angle_site_symmetry_1
_geom_angle_site_symmetry_3
_geom_angle
C1 N1 C5 . . 123.61(12)
C1 N1 H6 . . 117.6(11)
C5 N1 H6 . . 118.5(10)
C1 N2 H5 . . 122.2(12)
C1 N2 H7 . . 120.2(11)
H5 N2 H7 . . 116.0(16)
C2 N3 H9 . . 111.0(13)
C2 N3 H10 . . 122.9(13)
H9 N3 H10 . . 121.6(18)
N2 C1 N1 . . 118.16(12)
N2 C1 C2 . . 123.13(12)
N1 C1 C2 . . 118.67(12)
N3 C2 C3 . . 122.93(12)
N3 C2 C1 . . 119.54(12)
C3 C2 C1 . . 117.49(12)
C2 C3 C4 . . 121.61(13)
C2 C3 H2 . . 118.0(10)
C4 C3 H2 . . 120.4(10)
C5 C4 C3 . . 119.14(13)
C5 C4 H8 . . 119.7(11)
C3 C4 H8 . . 121.0(11)
C4 C5 N1 . . 119.44(14)
C4 C5 H4 . . 126.7(11)
N1 C5 H4 . . 113.8(11)
C6 C6 C7 2_655 . 120.25(8)
C6 C6 H3 2_655 . 119.9(10)
C7 C6 H3 . . 119.8(10)
C6 C7 C8 . . 120.03(12)
C6 C7 H1 . . 121.1(10)
C8 C7 H1 . . 118.9(10)
C7 C8 C8 . 2_655 119.70(7)
C7 C8 C9 . . 119.26(11)
C8 C8 C9 2_655 . 120.95(6)
O1 C9 O2 . . 124.30(11)
O1 C9 C8 . . 117.67(11)
O2 C9 C8 . . 117.99(11)
H11 O1W H12 . . 105.6(19)

loop_
_geom_bond_atom_site_label_1
_geom_bond_atom_site_label_2
_geom_bond_site_symmetry_2
_geom_bond_distance
N1 C1 . 1.3404(17)
N1 C5 . 1.3663(18)
N1 H6 . 0.98(2)
N2 C1 . 1.3388(17)
N2 H5 . 0.899(19)
N2 H7 . 0.92(2)
N3 C2 . 1.3683(19)
N3 H9 . 0.89(2)
N3 H10 . 0.89(2)
C1 C2 . 1.4304(18)
C2 C3 . 1.383(2)
C3 C4 . 1.398(2)
C3 H2 . 0.983(17)
C4 C5 . 1.360(2)
C4 H8 . 1.01(2)
C5 H4 . 0.98(2)
O1 C9 . 1.2596(15)
O2 C9 . 1.2623(15)
C6 C6 2_655 1.382(3)
C6 C7 . 1.3910(19)
C6 H3 . 0.959(18)
C7 C8 . 1.3954(17)
C7 H1 . 0.993(17)
C8 C8 2_655 1.400(2)
C8 C9 . 1.5072(17)
O1W H11 . 0.95(3)
O1W H12 . 0.91(2)

loop_
_geom_hbond_atom_site_label_D
_geom_hbond_atom_site_label_H
_geom_hbond_atom_site_label_A
_geom_hbond_site_symmetry_A
_geom_hbond_distance_DH
_geom_hbond_distance_HA
_geom_hbond_distance_DA
_geom_hbond_angle_DHA
_geom_hbond_publ_flag
N2 H5 O2 6_566 0.90(2) 2.03(2) 2.9155(19) 169.0(18) yes
N1 H6 O2 1_566 0.98(2) 1.790(19) 2.7565(18) 170.3(19) yes
N2 H7 O1 1_566 0.92(2) 1.99(2) 2.8976(19) 168.1(19) yes
N3 H9 O1W 4_556 0.89(2) 2.09(2) 2.978(2) 179(3) yes
N3 H10 O2 6_566 0.89(2) 2.23(2) 3.078(2) 158.8(17) yes
O1W H11 O1 1_556 0.95(3) 1.86(3) 2.7878(18) 165(3) yes
O1W H12 O1 5_656 0.92(2) 1.99(2) 2.8641(18) 158.2(19) yes
C3 H2 O1W 3_455 0.984(17) 2.516(18) 3.369(2) 145.0(14) yes
C4 H8 Cg1 4_556 1.01(2) 2.76(2) 3.629(2) 144.3(15) yes
C6 H3 Cg2 7_566 0.959(18) 2.568(18) 3.497(2) 163.4(14) yes

loop_
_geom_torsion_atom_site_label_1
_geom_torsion_atom_site_label_2
_geom_torsion_atom_site_label_3
_geom_torsion_atom_site_label_4
_geom_torsion_site_symmetry_1
_geom_torsion_site_symmetry_4
_geom_torsion
C5 N1 C1 N2 . . 178.22(13)
C5 N1 C1 C2 . . 0.2(2)
N2 C1 C2 N3 . . -1.5(2)
N1 C1 C2 N3 . . 176.36(12)
N2 C1 C2 C3 . . -179.27(13)
N1 C1 C2 C3 . . -1.39(18)
N3 C2 C3 C4 . . -175.91(14)
C1 C2 C3 C4 . . 1.8(2)
C2 C3 C4 C5 . . -0.9(2)
C3 C4 C5 N1 . . -0.3(2)
C1 N1 C5 C4 . . 0.6(2)
C6 C6 C7 C8 2_655 . -0.9(2)
C6 C7 C8 C8 . 2_655 -0.9(2)
C6 C7 C8 C9 . . -177.35(12)
C7 C8 C9 O1 . . 126.40(13)
C8 C8 C9 O1 2_655 . -50.01(19)
C7 C8 C9 O2 . . -51.38(16)
C8 C8 C9 O2 2_655 . 132.22(15)
